data_1514447
loop_
_publ_author_name
'Wei, Yong-Sheng'
'Chen, Kai-Jie'
'Liao, Pei-Qin'
'Zhu, Bao-Yong'
'Lin, Rui-Biao'
'Zhou, Hao-Long'
'Wang, Bao-Ying'
'Xue, Wei'
'Zhang, Jie-Peng'
'Chen, Xiao-Ming'

_publ_section_title
;
 Turning on the flexibility of isoreticular porous coordination frameworks
 for drastically tunable framework breathing and thermal expansion
;
_journal_issue 4
_journal_name_full 'Chemical Science'
_journal_page_first 1539
_journal_paper_doi 10.1039/c3sc22222e
_journal_volume 4
_journal_year 2013
_chemical_formula_sum 'C90 H115 N6 Ni3 O31'
_chemical_formula_weight 1953.01
_chemical_name_systematic
;
?
;
_space_group_IT_number 167
_symmetry_cell_setting trigonal
_symmetry_space_group_name_Hall '-R 3 2"c'
_symmetry_space_group_name_H-M 'R -3 c :H'
_atom_sites_solution_hydrogens geom
_atom_sites_solution_primary direct
_atom_sites_solution_secondary difmap
_audit_creation_method SHELXL-97
_cell_angle_alpha 90.00
_cell_angle_beta 90.00
_cell_angle_gamma 120.00
_cell_formula_units_Z 6
_cell_length_a 29.368(2)
_cell_length_b 29.368(2)
_cell_length_c 20.8680(15)
_cell_measurement_temperature 119(2)
_cell_volume 15586.9(19)
_computing_structure_refinement 'SHELXL-97 (Sheldrick, 1997)'
_computing_structure_solution 'SHELXS-97 (Sheldrick, 1990)'
_diffrn_ambient_temperature 119(2)
_diffrn_measured_fraction_theta_full 0.999
_diffrn_measured_fraction_theta_max 0.999
_diffrn_measurement_device_type CCD
_diffrn_measurement_method '/w scan'
_diffrn_radiation_monochromator graphite
_diffrn_radiation_source 'fine-focus sealed tube'
_diffrn_radiation_type MoK\a
_diffrn_radiation_wavelength 0.71073
_diffrn_reflns_av_R_equivalents 0.0441
_diffrn_reflns_av_sigmaI/netI 0.0244
_diffrn_reflns_limit_h_max 36
_diffrn_reflns_limit_h_min -33
_diffrn_reflns_limit_k_max 36
_diffrn_reflns_limit_k_min -36
_diffrn_reflns_limit_l_max 25
_diffrn_reflns_limit_l_min -20
_diffrn_reflns_number 29002
_diffrn_reflns_theta_full 26.00
_diffrn_reflns_theta_max 26.00
_diffrn_reflns_theta_min 2.33
_exptl_absorpt_coefficient_mu 0.614
_exptl_absorpt_correction_T_max 0.8871
_exptl_absorpt_correction_T_min 0.8139
_exptl_absorpt_correction_type multi-scan
_exptl_absorpt_process_details SADABS
_exptl_crystal_colour green
_exptl_crystal_density_diffrn 1.248
_exptl_crystal_density_method 'not measured'
_exptl_crystal_description plate
_exptl_crystal_F_000 6174
_exptl_crystal_size_max 0.35
_exptl_crystal_size_mid 0.25
_exptl_crystal_size_min 0.20
_refine_diff_density_max 2.016
_refine_diff_density_min -0.834
_refine_diff_density_rms 0.135
_refine_ls_extinction_method none
_refine_ls_goodness_of_fit_ref 1.090
_refine_ls_hydrogen_treatment constr
_refine_ls_matrix_type full
_refine_ls_number_parameters 232
_refine_ls_number_reflns 3407
_refine_ls_number_restraints 13
_refine_ls_restrained_S_all 1.142
_refine_ls_R_factor_all 0.0871
_refine_ls_R_factor_gt 0.0767
_refine_ls_shift/su_max 0.000
_refine_ls_shift/su_mean 0.000
_refine_ls_structure_factor_coef Fsqd
_refine_ls_weighting_details 'calc w=1/[\s^2^(Fo^2^)+(0.1090P)^2^+164.8278P] where P=(Fo^2^+2Fc^2^)/3'
_refine_ls_weighting_scheme calc
_refine_ls_wR_factor_gt 0.2050
_refine_ls_wR_factor_ref 0.2183
_reflns_number_gt 2930
_reflns_number_total 3407
_reflns_threshold_expression >2sigma(I)
_cod_data_source_file c3sc22222e.txt
_cod_data_source_block MeOH_119K
_cod_original_cell_volume 15586(2)
_cod_original_sg_symbol_H-M R-3c
_cod_database_code 1514447

loop_
_symmetry_equiv_pos_as_xyz
'x, y, z'
'-y, x-y, z'
'-x+y, -x, z'
'y, x, -z+1/2'
'x-y, -y, -z+1/2'
'-x, -x+y, -z+1/2'
'x+2/3, y+1/3, z+1/3'
'-y+2/3, x-y+1/3, z+1/3'
'-x+y+2/3, -x+1/3, z+1/3'
'y+2/3, x+1/3, -z+5/6'
'x-y+2/3, -y+1/3, -z+5/6'
'-x+2/3, -x+y+1/3, -z+5/6'
'x+1/3, y+2/3, z+2/3'
'-y+1/3, x-y+2/3, z+2/3'
'-x+y+1/3, -x+2/3, z+2/3'
'y+1/3, x+2/3, -z+7/6'
'x-y+1/3, -y+2/3, -z+7/6'
'-x+1/3, -x+y+2/3, -z+7/6'
'-x, -y, -z'
'y, -x+y, -z'
'x-y, x, -z'
'-y, -x, z-1/2'
'-x+y, y, z-1/2'
'x, x-y, z-1/2'
'-x+2/3, -y+1/3, -z+1/3'
'y+2/3, -x+y+1/3, -z+1/3'
'x-y+2/3, x+1/3, -z+1/3'
'-y+2/3, -x+1/3, z-1/6'
'-x+y+2/3, y+1/3, z-1/6'
'x+2/3, x-y+1/3, z-1/6'
'-x+1/3, -y+2/3, -z+2/3'
'y+1/3, -x+y+2/3, -z+2/3'
'x-y+1/3, x+2/3, -z+2/3'
'-y+1/3, -x+2/3, z+1/6'
'-x+y+1/3, y+2/3, z+1/6'
'x+1/3, x-y+2/3, z+1/6'

loop_
_atom_site_label
_atom_site_type_symbol
_atom_site_fract_x
_atom_site_fract_y
_atom_site_fract_z
_atom_site_U_iso_or_equiv
_atom_site_adp_type
_atom_site_occupancy
_atom_site_symmetry_multiplicity
_atom_site_calc_flag
_atom_site_refinement_flags
_atom_site_disorder_assembly
_atom_site_disorder_group
Ni1 Ni 0.6667 0.40176(2) 0.0833 0.0186(3) Uani 1 2 d S . .
O1 O 0.6667 0.3333 0.0833 0.0273(16) Uani 1 6 d S . .
H1A H 0.6667 0.3333 0.1313 0.033 Uiso 0.50 3 calc SPR . .
O2 O 0.43190(11) 0.71292(11) -0.00591(15) 0.0270(7) Uani 1 1 d . . .
O3 O 0.39703(11) 0.62654(11) -0.02355(16) 0.0297(7) Uani 1 1 d . . .
N1 N 0.6667 0.47308(16) 0.0833 0.0271(11) Uani 1 2 d S . .
N2 N 0.6667 0.71481(18) 0.0833 0.0431(16) Uani 1 2 d S . .
C1 C 0.43305(15) 0.67053(16) -0.0054(2) 0.0236(9) Uani 1 1 d . A .
C2 C 0.48292(17) 0.67281(17) 0.0176(2) 0.0331(11) Uani 1 1 d D . .
C3 C 0.5212(3) 0.7115(3) 0.0524(5) 0.014(2) Uiso 0.461(16) 1 d PD A 1
H3A H 0.5159 0.7390 0.0677 0.016 Uiso 0.461(16) 1 calc PR A 1
C4 C 0.5680(4) 0.7132(4) 0.0671(5) 0.019(2) Uiso 0.461(16) 1 d PD A 1
H4A H 0.5953 0.7432 0.0880 0.023 Uiso 0.461(16) 1 calc PR A 1
C6 C 0.5406(4) 0.6341(4) 0.0041(7) 0.037(4) Uani 0.461(16) 1 d PD A 1
H6A H 0.5495 0.6104 -0.0156 0.044 Uiso 0.461(16) 1 calc PR A 1
C7 C 0.4943(4) 0.6335(4) -0.0115(6) 0.033(3) Uani 0.461(16) 1 d PD A 1
H7A H 0.4701 0.6081 -0.0407 0.039 Uiso 0.461(16) 1 calc PR A 1
C3' C 0.5288(3) 0.7177(3) 0.0290(4) 0.0209(19) Uiso 0.539(16) 1 d PD A 2
H3'A H 0.5304 0.7505 0.0231 0.025 Uiso 0.539(16) 1 calc PR A 2
C4' C 0.5735(4) 0.7173(4) 0.0491(5) 0.024(2) Uiso 0.539(16) 1 d PD A 2
H4'A H 0.6037 0.7493 0.0613 0.029 Uiso 0.539(16) 1 calc PR A 2
C6' C 0.5238(4) 0.6237(4) 0.0523(8) 0.058(5) Uani 0.539(16) 1 d PD A 2
H6'A H 0.5208 0.5915 0.0658 0.070 Uiso 0.539(16) 1 calc PR A 2
C7' C 0.4798(4) 0.6255(4) 0.0332(7) 0.049(4) Uani 0.539(16) 1 d PD A 2
H7'A H 0.4469 0.5938 0.0306 0.059 Uiso 0.539(16) 1 calc PR A 2
C5 C 0.57501(19) 0.67181(18) 0.0516(3) 0.0474(15) Uani 1 1 d D . .
C8 C 0.62308(18) 0.66940(18) 0.0688(3) 0.0398(12) Uani 1 1 d . A .
C9 C 0.62152(18) 0.62121(17) 0.0690(3) 0.0379(12) Uani 1 1 d . . .
H9A H 0.5897 0.5898 0.0593 0.046 Uiso 1 1 calc R A .
C10 C 0.6667 0.6193(2) 0.0833 0.0339(15) Uani 1 2 d S . .
C11 C 0.6667 0.5687(2) 0.0833 0.0317(14) Uani 1 2 d S . .
C12 C 0.7124(3) 0.5665(2) 0.0735(5) 0.034(2) Uani 0.708(17) 1 d P A 1
H12A H 0.7447 0.5980 0.0658 0.041 Uiso 0.708(17) 1 calc PR A 1
C13 C 0.7110(2) 0.5187(2) 0.0748(4) 0.033(2) Uani 0.708(17) 1 d P A 1
H13A H 0.7430 0.5184 0.0693 0.039 Uiso 0.708(17) 1 calc PR A 1
C12' C 0.6360(11) 0.5301(8) 0.0440(17) 0.066(10) Uani 0.292(17) 1 d P A 2
H12B H 0.6124 0.5341 0.0167 0.079 Uiso 0.292(17) 1 calc PR A 2
C13' C 0.6378(10) 0.4829(8) 0.0417(13) 0.055(8) Uani 0.292(17) 1 d P A 2
H13B H 0.6180 0.4575 0.0099 0.066 Uiso 0.292(17) 1 calc PR A 2
O1S O 0.6667 0.3333 0.2617(9) 0.22(2) Uiso 0.50 3 d SPD B 1
H1S H 0.6667 0.3333 0.2210 0.268 Uiso 0.50 3 d SPR B 1
C1S C 0.6667 0.3333 0.3333 0.24(2) Uiso 1 6 d SD . 1
H1SA H 0.6667 0.3025 0.3487 0.360 Uiso 0.17 1 d PR . 1
H1SB H 0.6975 0.3642 0.3487 0.360 Uiso 0.17 1 d PR . 1
H1SC H 0.6359 0.3333 0.3487 0.360 Uiso 0.17 1 d PR . 1
O2S O 0.6600(9) 0.4730(9) 0.2459(11) 0.162(8) Uiso 0.50 1 d PD C 2
H2S H 0.6613 0.4961 0.2204 0.195 Uiso 0.50 1 d PR C 2
C2S C 0.6906(11) 0.4651(12) 0.2889(14) 0.138(10) Uiso 0.50 1 d PD C 2
H2SA H 0.6699 0.4304 0.3087 0.206 Uiso 0.50 1 calc PR C 2
H2SB H 0.7029 0.4923 0.3222 0.206 Uiso 0.50 1 calc PR C 2
H2SC H 0.7209 0.4670 0.2667 0.206 Uiso 0.50 1 calc PR C 2
O3S O 0.6674(9) 0.4117(11) 0.2794(14) 0.192(10) Uiso 0.50 1 d PD D 3
H3S H 0.6672 0.3861 0.2602 0.231 Uiso 0.50 1 d PR D 3
C3S C 0.6552(17) 0.4504(15) 0.283(2) 0.194(16) Uiso 0.50 1 d PD D 3
H3SA H 0.6674 0.4688 0.3239 0.291 Uiso 0.50 1 calc PR D 3
H3SB H 0.6170 0.4350 0.2797 0.291 Uiso 0.50 1 calc PR D 3
H3SC H 0.6723 0.4753 0.2477 0.291 Uiso 0.50 1 calc PR D 3
O4S O 0.4394(17) 0.480(2) 0.070(3) 0.37(3) Uiso 0.50 1 d PD E 4
H4S H 0.4096 0.4767 0.0782 0.445 Uiso 0.50 1 d PR E 4
C4S C 0.4884(16) 0.4951(18) 0.097(2) 0.201(17) Uiso 0.50 1 d PD E 4
H4SA H 0.5119 0.4943 0.0647 0.302 Uiso 0.50 1 calc PR E 4
H4SB H 0.4841 0.4709 0.1322 0.302 Uiso 0.50 1 calc PR E 4
H4SC H 0.5035 0.5308 0.1145 0.302 Uiso 0.50 1 calc PR E 4
O5S O 0.4823(7) 0.4892(7) 0.0522(8) 0.118(5) Uiso 0.50 1 d PD F 5
H5S H 0.5145 0.5122 0.0575 0.142 Uiso 0.50 1 d PR F 5
C5S C 0.4613(14) 0.4423(11) 0.0874(16) 0.167(12) Uiso 0.50 1 d PD F 5
H5SA H 0.4242 0.4197 0.0763 0.251 Uiso 0.50 1 calc PR F 5
H5SB H 0.4645 0.4503 0.1333 0.251 Uiso 0.50 1 calc PR F 5
H5SC H 0.4807 0.4240 0.0772 0.251 Uiso 0.50 1 calc PR F 5
O6S O 0.5187(12) 0.5374(12) 0.1871(15) 0.242(13) Uiso 0.50 1 d PD G 6
H6S H 0.5297 0.5191 0.2061 0.290 Uiso 0.50 1 d PR G 6
C6S C 0.5190(16) 0.5776(14) 0.2250(19) 0.197(15) Uiso 0.50 1 d PD G 6
H6SA H 0.5411 0.5838 0.2629 0.295 Uiso 0.50 1 calc PR G 6
H6SB H 0.4831 0.5668 0.2386 0.295 Uiso 0.50 1 calc PR G 6
H6SC H 0.5331 0.6101 0.1998 0.295 Uiso 0.50 1 calc PR G 6
O7S O 0.5950(15) 0.6751(15) 0.2482(17) 0.188(13) Uiso 0.33 1 d PD H 7
H7S H 0.6038 0.7074 0.2466 0.225 Uiso 0.33 1 d PR H 7
C7S C 0.640(2) 0.672(3) 0.238(4) 0.26(4) Uiso 0.33 1 d PD H 7
H7SA H 0.6562 0.6727 0.2797 0.389 Uiso 0.33 1 calc PR H 7
H7SB H 0.6649 0.7016 0.2120 0.389 Uiso 0.33 1 calc PR H 7
H7SC H 0.6306 0.6388 0.2163 0.389 Uiso 0.33 1 calc PR H 7

loop_
_atom_site_aniso_label
_atom_site_aniso_U_11
_atom_site_aniso_U_22
_atom_site_aniso_U_33
_atom_site_aniso_U_23
_atom_site_aniso_U_13
_atom_site_aniso_U_12
Ni1 0.0102(4) 0.0106(3) 0.0349(5) -0.00067(13) -0.0013(3) 0.00511(19)
O1 0.0115(19) 0.0115(19) 0.059(5) 0.000 0.000 0.0057(10)
O2 0.0210(14) 0.0201(15) 0.0430(18) -0.0061(12) -0.0105(12) 0.0127(12)
O3 0.0178(15) 0.0183(15) 0.052(2) -0.0001(13) -0.0121(13) 0.0080(12)
N1 0.015(2) 0.0150(17) 0.051(3) -0.0008(10) -0.002(2) 0.0076(11)
N2 0.029(3) 0.0175(18) 0.087(5) -0.0151(15) -0.030(3) 0.0143(15)
C1 0.0177(19) 0.020(2) 0.032(2) 0.0018(16) -0.0027(16) 0.0087(16)
C2 0.022(2) 0.021(2) 0.057(3) -0.004(2) -0.016(2) 0.0121(18)
C6 0.025(5) 0.025(5) 0.068(9) -0.022(6) -0.018(6) 0.017(5)
C7 0.021(5) 0.026(5) 0.054(8) -0.022(5) -0.016(5) 0.014(4)
C6' 0.035(6) 0.024(5) 0.115(14) 0.009(6) -0.023(7) 0.015(4)
C7' 0.019(5) 0.022(5) 0.103(12) 0.003(6) -0.016(6) 0.007(4)
C5 0.030(3) 0.020(2) 0.094(4) -0.016(2) -0.034(3) 0.014(2)
C8 0.026(2) 0.020(2) 0.076(4) -0.012(2) -0.026(2) 0.0136(19)
C9 0.023(2) 0.017(2) 0.073(3) -0.012(2) -0.020(2) 0.0087(18)
C10 0.025(3) 0.020(2) 0.058(4) -0.0069(14) -0.014(3) 0.0126(16)
C11 0.023(3) 0.020(2) 0.053(4) -0.0068(14) -0.014(3) 0.0117(15)
C12 0.023(3) 0.013(3) 0.067(6) -0.001(3) -0.001(3) 0.009(3)
C13 0.015(3) 0.017(3) 0.066(6) -0.001(3) 0.001(3) 0.008(2)
C12' 0.071(17) 0.031(11) 0.11(3) -0.020(13) -0.054(18) 0.036(11)
C13' 0.076(16) 0.028(10) 0.068(17) -0.017(10) -0.035(14) 0.031(10)

loop_
_atom_type_symbol
_atom_type_description
_atom_type_scat_dispersion_real
_atom_type_scat_dispersion_imag
_atom_type_scat_source
C C 0.0033 0.0016 'International Tables Vol C Tables 4.2.6.8 and 6.1.1.4'
H H 0.0000 0.0000 'International Tables Vol C Tables 4.2.6.8 and 6.1.1.4'
N N 0.0061 0.0033 'International Tables Vol C Tables 4.2.6.8 and 6.1.1.4'
O O 0.0106 0.0060 'International Tables Vol C Tables 4.2.6.8 and 6.1.1.4'
Ni Ni 0.3393 1.1124 'International Tables Vol C Tables 4.2.6.8 and 6.1.1.4'

loop_
_geom_angle_atom_site_label_1
_geom_angle_atom_site_label_2
_geom_angle_atom_site_label_3
_geom_angle
_geom_angle_site_symmetry_1
_geom_angle_site_symmetry_3
O1 Ni1 O3 92.91(8) . 19_665
O1 Ni1 O3 92.91(8) . 36
O3 Ni1 O3 174.18(16) 19_665 36
O1 Ni1 N1 180.0 . .
O3 Ni1 N1 87.09(8) 19_665 .
O3 Ni1 N1 87.09(8) 36 .
O1 Ni1 O2 93.19(8) . 35_545
O3 Ni1 O2 87.97(13) 19_665 35_545
O3 Ni1 O2 91.70(12) 36 35_545
N1 Ni1 O2 86.81(8) . 35_545
O1 Ni1 O2 93.20(8) . 21_655
O3 Ni1 O2 91.70(12) 19_665 21_655
O3 Ni1 O2 87.97(13) 36 21_655
N1 Ni1 O2 86.80(8) . 21_655
O2 Ni1 O2 173.61(16) 35_545 21_655
Ni1 O1 Ni1 120.0 3_665 2_655
Ni1 O1 Ni1 120.0 3_665 .
Ni1 O1 Ni1 120.0 2_655 .
C1 O2 Ni1 122.4(3) . 20_565
C1 O3 Ni1 137.1(3) . 19_665
C13 N1 C13 117.8(6) 18_654 .
C13 N1 C13' 95.8(11) 18_654 18_654
C13 N1 C13' 49.4(12) . 18_654
C13 N1 C13' 49.4(12) 18_654 .
C13 N1 C13' 95.8(11) . .
C13' N1 C13' 115.8(16) 18_654 .
C13 N1 Ni1 121.1(3) 18_654 .
C13 N1 Ni1 121.1(3) . .
C13' N1 Ni1 122.1(8) 18_654 .
C13' N1 Ni1 122.1(8) . .
C8 N2 C8 117.8(5) . 18_654
O3 C1 O2 126.2(4) . .
O3 C1 C2 116.3(4) . .
O2 C1 C2 117.5(4) . .
C3 C2 C3' 22.6(3) . .
C3 C2 C7' 109.2(6) . .
C3' C2 C7' 118.0(6) . .
C3 C2 C7 117.5(6) . .
C3' C2 C7 109.2(5) . .
C7' C2 C7 40.8(6) . .
C3 C2 C1 126.3(5) . .
C3' C2 C1 124.7(5) . .
C7' C2 C1 117.0(5) . .
C7 C2 C1 115.2(5) . .
C2 C3 C4 123.1(8) . .
C5 C4 C3 120.1(8) . .
C7 C6 C5 118.2(8) . .
C6 C7 C2 119.6(8) . .
C2 C3' C4' 122.0(7) . .
C5 C4' C3' 121.2(8) . .
C7' C6' C5 119.6(8) . .
C6' C7' C2 120.8(8) . .
C4' C5 C4 17.0(4) . .
C4' C5 C6 111.8(6) . .
C4 C5 C6 118.8(7) . .
C4' C5 C6' 115.3(7) . .
C4 C5 C6' 108.5(7) . .
C6 C5 C6' 44.1(6) . .
C4' C5 C8 123.5(5) . .
C4 C5 C8 123.4(6) . .
C6 C5 C8 116.2(5) . .
C6' C5 C8 119.6(5) . .
N2 C8 C9 122.6(4) . .
N2 C8 C5 117.5(4) . .
C9 C8 C5 119.9(4) . .
C10 C9 C8 119.7(4) . .
C9 C10 C9 117.5(6) 18_654 .
C9 C10 C11 121.2(3) 18_654 .
C9 C10 C11 121.2(3) . .
C12' C11 C12' 117.6(17) . 18_654
C12' C11 C12 97.3(12) . .
C12' C11 C12 47.6(15) 18_654 .
C12' C11 C12 47.6(15) . 18_654
C12' C11 C12 97.3(12) 18_654 18_654
C12 C11 C12 116.1(7) . 18_654
C12' C11 C10 121.2(8) . .
C12' C11 C10 121.2(8) 18_654 .
C12 C11 C10 121.9(3) . .
C12 C11 C10 121.9(3) 18_654 .
C13 C12 C11 120.3(6) . .
N1 C13 C12 122.7(6) . .
C11 C12' C13' 121.3(17) . .
N1 C13' C12' 121.8(17) . .
O1S C1S O1S 179.995(3) 31_655 .
O7S C7S C7S 144(6) . 4

loop_
_geom_bond_atom_site_label_1
_geom_bond_atom_site_label_2
_geom_bond_distance
_geom_bond_site_symmetry_2
Ni1 O1 2.0096(7) .
Ni1 O3 2.047(3) 19_665
Ni1 O3 2.047(3) 36
Ni1 N1 2.094(5) .
Ni1 O2 2.096(3) 35_545
Ni1 O2 2.096(3) 21_655
O1 Ni1 2.0096(7) 3_665
O1 Ni1 2.0096(7) 2_655
O2 C1 1.262(5) .
O2 Ni1 2.096(3) 20_565
O3 C1 1.251(5) .
O3 Ni1 2.047(3) 19_665
N1 C13 1.334(7) 18_654
N1 C13 1.334(7) .
N1 C13' 1.34(2) 18_654
N1 C13' 1.34(2) .
N2 C8 1.342(5) .
N2 C8 1.343(5) 18_654
C1 C2 1.511(5) .
C2 C3 1.343(9) .
C2 C3' 1.355(9) .
C2 C7' 1.386(10) .
C2 C7 1.484(11) .
C3 C4 1.385(13) .
C4 C5 1.370(11) .
C6 C7 1.390(14) .
C6 C5 1.453(11) .
C3' C4' 1.385(12) .
C4' C5 1.358(10) .
C6' C7' 1.377(14) .
C6' C5 1.461(12) .
C5 C8 1.492(6) .
C8 C9 1.393(6) .
C9 C10 1.388(5) .
C10 C9 1.388(5) 18_654
C10 C11 1.484(8) .
C11 C12' 1.32(2) .
C11 C12' 1.32(2) 18_654
C11 C12 1.392(7) .
C11 C12 1.392(7) 18_654
C12 C13 1.385(9) .
C12' C13' 1.41(3) .
O1S C1S 1.49(2) .
C1S O1S 1.49(2) 31_655
O2S C2S 1.369(19) .
O3S C3S 1.35(2) .
O4S C4S 1.40(2) .
O5S C5S 1.403(19) .
O6S C6S 1.417(19) .
O7S C7S 1.39(2) .
C7S C7S 1.69(10) 4
